data_7039972
loop_
_publ_author_name
'Fleischmann, Martin'
'Jones, James S.'
'Bal\'azs, G\'abor'
'Gabba\"i, Fran\,cois P'
'Scheer, Manfred'

_publ_section_title
;
 Supramolecular adducts based on weak interactions between the trimeric
 Lewis acid complex (perfluoro-ortho-phenylene)mercury and polypnictogen
 complexes.
;
_journal_issue 35
_journal_name_full 'Dalton transactions (Cambridge, England : 2003)'
_journal_page_first 13742
_journal_page_last 13749
_journal_paper_doi 10.1039/c6dt02507b
_journal_volume 45
_journal_year 2016
_chemical_formula_moiety 'C7 H5 Mo O2 P3, C18 F12 Hg3, C H2 Cl2'
_chemical_formula_sum 'C26 H7 Cl2 F12 Hg3 Mo O2 P3'
_chemical_formula_weight 1440.84
_space_group_crystal_system triclinic
_space_group_IT_number 2
_space_group_name_Hall '-P 1'
_space_group_name_H-M_alt 'P -1'
_symmetry_space_group_name_Hall '-P 1'
_symmetry_space_group_name_H-M 'P -1'
_atom_sites_solution_hydrogens geom
_atom_sites_solution_primary direct
_audit_creation_date 2015-04-10
_audit_creation_method
;
Olex2 1.2
(compiled 2015.01.26 svn.r3150 for OlexSys, GUI svn.r4998)
;
_audit_update_record
;
2016-06-20 deposited with the CCDC.
2016-07-20 downloaded from the CCDC.
;
_cell_angle_alpha 114.075(2)
_cell_angle_beta 104.952(2)
_cell_angle_gamma 91.314(2)
_cell_formula_units_Z 2
_cell_length_a 11.1294(2)
_cell_length_b 11.5500(2)
_cell_length_c 14.1425(3)
_cell_measurement_reflns_used 52414
_cell_measurement_temperature 123.00(11)
_cell_measurement_theta_max 73.4780
_cell_measurement_theta_min 4.1420
_cell_volume 1586.58(6)
_computing_cell_refinement
;
CrysAlisPro, Agilent Technologies,
Version 1.171.37.31 (release 14-01-2014 CrysAlis171 .NET)
(compiled Jan 14 2014,18:38:05)
;
_computing_data_collection
;
CrysAlisPro, Agilent Technologies,
Version 1.171.37.31 (release 14-01-2014 CrysAlis171 .NET)
(compiled Jan 14 2014,18:38:05)
;
_computing_data_reduction
;
CrysAlisPro, Agilent Technologies,
Version 1.171.37.31 (release 14-01-2014 CrysAlis171 .NET)
(compiled Jan 14 2014,18:38:05)
;
_computing_molecular_graphics 'Olex2 (Dolomanov et al., 2009)'
_computing_publication_material 'Olex2 (Dolomanov et al., 2009)'
_computing_structure_refinement 'ShelXL (Sheldrick, 2008)'
_computing_structure_solution 'ShelXT (Sheldrick, 2015)'
_diffrn_ambient_environment N~2~
_diffrn_ambient_temperature 123.00(11)
_diffrn_detector 'CCD plate'
_diffrn_detector_area_resol_mean 5.1773
_diffrn_detector_type Atlas
_diffrn_measured_fraction_theta_full 1.000
_diffrn_measured_fraction_theta_max 0.988
_diffrn_measurement_details
;
  1 omega   -3.00   22.00   1.0000    1.5000
omega____ theta____ kappa____ phi______ frames
    -       38.0000   96.0000  101.0000 25

  2 omega   11.00   50.00   1.0000    1.5000
omega____ theta____ kappa____ phi______ frames
    -       41.0814   57.0000 -150.0000 39

  3 omega   66.00  115.00   1.0000    1.5000
omega____ theta____ kappa____ phi______ frames
    -       41.0814   57.0000 -150.0000 49

  4 omega   15.00   89.00   1.0000    1.5000
omega____ theta____ kappa____ phi______ frames
    -       41.0814   57.0000   60.0000 74

  5 omega  -20.00   70.00   1.0000    1.5000
omega____ theta____ kappa____ phi______ frames
    -       41.0814  -99.0000  -90.0000 90

  6 omega   70.00   96.00   1.0000    1.5000
omega____ theta____ kappa____ phi______ frames
    -       41.0814   37.0000  150.0000 26

  7 omega   20.00   52.00   1.0000    1.5000
omega____ theta____ kappa____ phi______ frames
    -       41.0814   37.0000   30.0000 32

  8 omega    3.00   96.00   1.0000    1.5000
omega____ theta____ kappa____ phi______ frames
    -       41.0814 -125.0000  120.0000 93

  9 omega   15.00   48.00   1.0000    1.5000
omega____ theta____ kappa____ phi______ frames
    -       41.0814   37.0000  150.0000 33

 10 omega   14.00   41.00   1.0000    1.5000
omega____ theta____ kappa____ phi______ frames
    -       46.0000   82.0000  -44.0000 27

 11 omega   11.00   36.00   1.0000    1.5000
omega____ theta____ kappa____ phi______ frames
    -       46.0000   82.0000 -124.0000 25

 12 omega   20.00   45.00   1.0000    1.5000
omega____ theta____ kappa____ phi______ frames
    -       54.0000   80.0000   76.0000 25

 13 omega   20.00   45.00   1.0000    1.5000
omega____ theta____ kappa____ phi______ frames
    -       54.0000   80.0000 -103.0000 25

 14 omega   19.00   44.00   1.0000    1.5000
omega____ theta____ kappa____ phi______ frames
    -       54.0000   82.0000  -18.0000 25

 15 omega   20.00   45.00   1.0000    1.5000
omega____ theta____ kappa____ phi______ frames
    -       54.0000   80.0000   17.0000 25

 16 omega   19.00   44.00   1.0000    1.5000
omega____ theta____ kappa____ phi______ frames
    -       54.0000   82.0000  124.0000 25

 17 omega   20.00   45.00   1.0000    1.5000
omega____ theta____ kappa____ phi______ frames
    -       54.0000   79.0000 -134.0000 25

 18 omega  109.00  136.00   1.0000    1.5000
omega____ theta____ kappa____ phi______ frames
    -       62.0000   77.0000  -78.0000 27

 19 omega   30.00   98.00   1.0000    1.5000
omega____ theta____ kappa____ phi______ frames
    -       62.0000   77.0000  -78.0000 68

 20 omega   32.00   65.00   1.0000    1.5000
omega____ theta____ kappa____ phi______ frames
    -       66.0000   77.0000  147.0000 33

 21 omega  116.00  144.00   1.0000    1.5000
omega____ theta____ kappa____ phi______ frames
    -       66.0000   77.0000  147.0000 28

 22 omega   36.00   63.00   1.0000    1.5000
omega____ theta____ kappa____ phi______ frames
    -       70.0000   77.0000   10.0000 27

 23 omega  -68.00  -40.00   1.0000    1.5000
omega____ theta____ kappa____ phi______ frames
    -      -74.0000  -77.0000   28.0000 28

 24 omega  -70.00  -43.00   1.0000    1.5000
omega____ theta____ kappa____ phi______ frames
    -      -74.0000  -67.0000   38.0000 27

 25 omega -153.00  -90.00   1.0000    1.5000
omega____ theta____ kappa____ phi______ frames
    -      -74.0000  -77.0000   28.0000 63

 26 omega -118.00  -91.00   1.0000    1.5000
omega____ theta____ kappa____ phi______ frames
    -      -74.0000  -71.0000  -73.0000 27

 27 omega  -74.00  -44.00   1.0000    1.5000
omega____ theta____ kappa____ phi______ frames
    -      -74.0000  -74.0000   94.0000 30

 28 omega  -69.00  -43.00   1.0000    1.5000
omega____ theta____ kappa____ phi______ frames
    -      -74.0000  -73.0000 -151.0000 26

 29 omega -145.00  -42.00   1.0000    1.5000
omega____ theta____ kappa____ phi______ frames
    -      -74.0000  -70.0000  173.0000 103

 30 omega  -67.00  -42.00   1.0000    1.5000
omega____ theta____ kappa____ phi______ frames
    -      -74.0000  -71.0000  -73.0000 25

 31 omega  -75.00  -49.00   1.0000    1.5000
omega____ theta____ kappa____ phi______ frames
    -      -83.0000  -77.0000   90.0000 26

 32 omega  -76.00  -50.00   1.0000    1.5000
omega____ theta____ kappa____ phi______ frames
    -      -83.0000  -72.0000  -84.0000 26

 33 omega  -75.00  -49.00   1.0000    1.5000
omega____ theta____ kappa____ phi______ frames
    -      -83.0000  -77.0000 -180.0000 26

 34 omega  -76.00  -51.00   1.0000    1.5000
omega____ theta____ kappa____ phi______ frames
    -      -83.0000  -69.0000  146.0000 25

 35 omega  -77.00  -49.00   1.0000    1.5000
omega____ theta____ kappa____ phi______ frames
    -      -83.0000  -77.0000   27.0000 28

 36 omega  -76.00  -51.00   1.0000    1.5000
omega____ theta____ kappa____ phi______ frames
    -      -83.0000  -71.0000  131.0000 25

 37 omega  -75.00  -50.00   1.0000    1.5000
omega____ theta____ kappa____ phi______ frames
    -      -83.0000  -73.0000 -147.0000 25

 38 omega -158.00 -132.00   1.0000    1.5000
omega____ theta____ kappa____ phi______ frames
    -      -83.0000  -73.0000 -147.0000 26

 39 omega  -77.00  -51.00   1.0000    1.5000
omega____ theta____ kappa____ phi______ frames
    -      -83.0000  -72.0000 -124.0000 26

 40 omega  -76.00  -50.00   1.0000    1.5000
omega____ theta____ kappa____ phi______ frames
    -      -83.0000  -77.0000  120.0000 26

 41 omega  -75.00  -50.00   1.0000    1.5000
omega____ theta____ kappa____ phi______ frames
    -      -83.0000  -72.0000  -59.0000 25

 42 omega  -76.00  -50.00   1.0000    1.5000
omega____ theta____ kappa____ phi______ frames
    -      -83.0000  -77.0000  -90.0000 26

 43 omega  -77.00  -51.00   1.0000    1.5000
omega____ theta____ kappa____ phi______ frames
    -      -83.0000  -71.0000  -31.0000 26

 44 omega  -76.00  -50.00   1.0000    1.5000
omega____ theta____ kappa____ phi______ frames
    -      -83.0000  -77.0000    0.0000 26

 45 omega   73.00  158.00   1.0000    1.5000
omega____ theta____ kappa____ phi______ frames
    -      106.9800   77.0000 -120.0000 85

 46 omega   27.00  105.00   1.0000    1.5000
omega____ theta____ kappa____ phi______ frames
    -      106.9800  -94.0000  -30.0000 78

 47 omega   36.00   62.00   1.0000    1.5000
omega____ theta____ kappa____ phi______ frames
    -      106.9800  -30.0000 -180.0000 26

 48 omega   40.00   68.00   1.0000    1.5000
omega____ theta____ kappa____ phi______ frames
    -      106.9800  -30.0000  150.0000 28

 49 omega   73.00  102.00   1.0000    1.5000
omega____ theta____ kappa____ phi______ frames
    -      106.9800   77.0000    0.0000 29

 50 omega   85.00  158.00   1.0000    1.5000
omega____ theta____ kappa____ phi______ frames
    -      106.9800  125.0000   30.0000 73

 51 omega   29.00  108.00   1.0000    1.5000
omega____ theta____ kappa____ phi______ frames
    -      106.9800  -94.0000   60.0000 79

 52 omega   74.00  158.00   1.0000    1.5000
omega____ theta____ kappa____ phi______ frames
    -      106.9800   77.0000  -60.0000 84

 53 omega   39.00   71.00   1.0000    1.5000
omega____ theta____ kappa____ phi______ frames
    -      106.9800  -45.0000   30.0000 32

 54 omega   75.00  152.00   1.0000    1.5000
omega____ theta____ kappa____ phi______ frames
    -      106.9800   77.0000  120.0000 77

 55 omega  102.00  147.00   1.0000    1.5000
omega____ theta____ kappa____ phi______ frames
    -      106.9800   77.0000 -150.0000 45

 56 omega   28.00  134.00   1.0000    1.5000
omega____ theta____ kappa____ phi______ frames
    -      106.9800  -77.0000  120.0000 106

 57 omega  105.00  134.00   1.0000    1.5000
omega____ theta____ kappa____ phi______ frames
    -      106.9800   77.0000    0.0000 29

 58 omega   74.00  100.00   1.0000    1.5000
omega____ theta____ kappa____ phi______ frames
    -      106.9800   77.0000 -150.0000 26

 59 omega   73.00  148.00   1.0000    1.5000
omega____ theta____ kappa____ phi______ frames
    -      106.9800   77.0000 -180.0000 75

 60 omega   39.00   76.00   1.0000    1.5000
omega____ theta____ kappa____ phi______ frames
    -      106.9800  -45.0000  -30.0000 37

 61 omega   73.00  137.00   1.0000    1.5000
omega____ theta____ kappa____ phi______ frames
    -      106.9800   77.0000   30.0000 64

 62 omega   73.00  156.00   1.0000    1.5000
omega____ theta____ kappa____ phi______ frames
    -      106.9800   77.0000  -90.0000 83

 63 omega   73.00  151.00   1.0000    1.5000
omega____ theta____ kappa____ phi______ frames
    -      106.9800   77.0000   90.0000 78

 64 omega   73.00  135.00   1.0000    1.5000
omega____ theta____ kappa____ phi______ frames
    -      106.9800   77.0000  150.0000 62

 65 omega   79.00  118.00   1.0000    1.5000
omega____ theta____ kappa____ phi______ frames
    -      106.9800 -125.0000  -60.0000 39

 66 omega   31.00   57.00   1.0000    1.5000
omega____ theta____ kappa____ phi______ frames
    -      106.9800  -30.0000  -60.0000 26

 67 omega   73.00  128.00   1.0000    1.5000
omega____ theta____ kappa____ phi______ frames
    -      106.9800   77.0000  -30.0000 55

 68 omega   73.00  106.00   1.0000    1.5000
omega____ theta____ kappa____ phi______ frames
    -      106.9800   77.0000   60.0000 33

 69 omega   42.00   69.00   1.0000    1.5000
omega____ theta____ kappa____ phi______ frames
    -      106.9800  -30.0000  120.0000 27

 70 omega  -71.00   33.00   1.0000    1.5000
omega____ theta____ kappa____ phi______ frames
    -      -41.0814   57.0000  -30.0000 104

 71 omega  -98.00   -2.00   1.0000    1.5000
omega____ theta____ kappa____ phi______ frames
    -      -41.0814  125.0000  -60.0000 96

 72 omega    2.00   98.00   1.0000    1.5000
omega____ theta____ kappa____ phi______ frames
    -       41.0814 -125.0000 -150.0000 96

 73 omega   15.00  117.00   1.0000    1.5000
omega____ theta____ kappa____ phi______ frames
    -       41.0814   37.0000 -180.0000 102

 74 omega    3.00   29.00   1.0000    1.5000
omega____ theta____ kappa____ phi______ frames
    -       42.0000   91.0000 -144.0000 26

 75 omega   10.00   38.00   1.0000    1.5000
omega____ theta____ kappa____ phi______ frames
    -       46.0000   84.0000   67.0000 28

 76 omega   16.00   47.00   1.0000    1.5000
omega____ theta____ kappa____ phi______ frames
    -       50.0000   79.0000  162.0000 31

 77 omega   15.00   46.00   1.0000    1.5000
omega____ theta____ kappa____ phi______ frames
    -       50.0000   81.0000  -88.0000 31

 78 omega   20.00   46.00   1.0000    1.5000
omega____ theta____ kappa____ phi______ frames
    -       54.0000   80.0000  179.0000 26

 79 omega   19.00   45.00   1.0000    1.5000
omega____ theta____ kappa____ phi______ frames
    -       54.0000   82.0000  -18.0000 26

 80 omega   25.00  136.00   1.0000    1.5000
omega____ theta____ kappa____ phi______ frames
    -       58.0000   75.0000   44.0000 111

 81 omega   25.00  136.00   1.0000    1.5000
omega____ theta____ kappa____ phi______ frames
    -       58.0000   75.0000  -45.0000 111

 82 omega   28.00  141.00   1.0000    1.5000
omega____ theta____ kappa____ phi______ frames
    -       62.0000   77.0000  -78.0000 113

 83 omega   29.00  140.00   1.0000    1.5000
omega____ theta____ kappa____ phi______ frames
    -       62.0000   75.0000 -163.0000 111

 84 omega   36.00  149.00   1.0000    1.5000
omega____ theta____ kappa____ phi______ frames
    -       70.0000   77.0000   10.0000 113

 85 omega   36.00  149.00   1.0000    1.5000
omega____ theta____ kappa____ phi______ frames
    -       70.0000   77.0000 -137.0000 113

 86 omega   37.00  148.00   1.0000    1.5000
omega____ theta____ kappa____ phi______ frames
    -       70.0000   76.0000   93.0000 111

 87 omega -151.00  -41.00   1.0000    1.5000
omega____ theta____ kappa____ phi______ frames
    -      -74.0000  -72.0000 -126.0000 110

 88 omega -150.00  -42.00   1.0000    1.5000
omega____ theta____ kappa____ phi______ frames
    -      -74.0000  -71.0000  108.0000 108

 89 omega   40.00  153.00   1.0000    1.5000
omega____ theta____ kappa____ phi______ frames
    -       74.0000   77.0000 -171.0000 113

 90 omega -161.00  -50.00   1.0000    1.5000
omega____ theta____ kappa____ phi______ frames
    -      -83.0000  -75.0000   40.0000 111

 91 omega -162.00  -49.00   1.0000    1.5000
omega____ theta____ kappa____ phi______ frames
    -      -83.0000  -77.0000  -30.0000 113

 92 omega -160.00  -50.00   1.0000    1.5000
omega____ theta____ kappa____ phi______ frames
    -      -83.0000  -74.0000   59.0000 110

 93 omega -161.00  -50.00   1.0000    1.5000
omega____ theta____ kappa____ phi______ frames
    -      -83.0000  -75.0000  107.0000 111

 94 omega   77.00  158.00   1.0000    1.5000
omega____ theta____ kappa____ phi______ frames
    -      106.9800   61.0000 -150.0000 81

 95 omega   77.00  158.00   1.0000    1.5000
omega____ theta____ kappa____ phi______ frames
    -      106.9800   61.0000   60.0000 81

 96 omega   23.00  109.00   1.0000    1.5000
omega____ theta____ kappa____ phi______ frames
    -      106.9800  -94.0000    0.0000 86

 97 omega   77.00  158.00   1.0000    1.5000
omega____ theta____ kappa____ phi______ frames
    -      106.9800   61.0000    0.0000 81

 98 omega   73.00  158.00   1.0000    1.5000
omega____ theta____ kappa____ phi______ frames
    -      106.9800   77.0000  150.0000 85

 99 omega   23.00  109.00   1.0000    1.5000
omega____ theta____ kappa____ phi______ frames
    -      106.9800  -94.0000  120.0000 86

100 omega   79.00  158.00   1.0000    1.5000
omega____ theta____ kappa____ phi______ frames
    -      106.9800   45.0000  120.0000 79

101 omega   77.00  151.00   1.0000    1.5000
omega____ theta____ kappa____ phi______ frames
    -      106.9800   61.0000   30.0000 74

102 omega   81.00  158.00   1.0000    1.5000
omega____ theta____ kappa____ phi______ frames
    -      106.9800   36.0000  -56.0000 77

103 omega   32.00   77.00   1.0000    1.5000
omega____ theta____ kappa____ phi______ frames
    -      106.9800  -45.0000   30.0000 45

104 omega   23.00  109.00   1.0000    1.5000
omega____ theta____ kappa____ phi______ frames
    -      106.9800  -94.0000 -120.0000 86

105 omega   29.00   69.00   1.0000    1.5000
omega____ theta____ kappa____ phi______ frames
    -      106.9800  -30.0000 -150.0000 40

106 omega   73.00  158.00   1.0000    1.5000
omega____ theta____ kappa____ phi______ frames
    -      106.9800   77.0000   60.0000 85

107 omega   23.00  109.00   1.0000    1.5000
omega____ theta____ kappa____ phi______ frames
    -      106.9800  -94.0000 -150.0000 86

108 omega   31.00   70.00   1.0000    1.5000
omega____ theta____ kappa____ phi______ frames
    -      106.9800  -36.0000  -32.0000 39

109 omega   73.00  158.00   1.0000    1.5000
omega____ theta____ kappa____ phi______ frames
    -      106.9800   77.0000 -180.0000 85

110 omega   77.00   86.00   1.0000    1.5000
omega____ theta____ kappa____ phi______ frames
    -      106.9800   61.0000  120.0000 9
;
_diffrn_measurement_device 'four-circle diffractometer'
_diffrn_measurement_device_type 'SuperNova, Single source at offset, Atlas'
_diffrn_measurement_method '\w scans'
_diffrn_orient_matrix_UB_11 0.0889188000
_diffrn_orient_matrix_UB_12 -0.0812488000
_diffrn_orient_matrix_UB_13 0.0403223000
_diffrn_orient_matrix_UB_21 -0.1114054000
_diffrn_orient_matrix_UB_22 -0.1068965000
_diffrn_orient_matrix_UB_23 -0.0407829000
_diffrn_orient_matrix_UB_31 0.0256029000
_diffrn_orient_matrix_UB_32 -0.0615161000
_diffrn_orient_matrix_UB_33 -0.1108018000
_diffrn_radiation_monochromator mirror
_diffrn_radiation_probe x-ray
_diffrn_radiation_type CuK\a
_diffrn_radiation_wavelength 1.54178
_diffrn_reflns_av_R_equivalents 0.0628
_diffrn_reflns_av_unetI/netI 0.0198
_diffrn_reflns_Laue_measured_fraction_full 1.000
_diffrn_reflns_Laue_measured_fraction_max 0.988
_diffrn_reflns_limit_h_max 13
_diffrn_reflns_limit_h_min -13
_diffrn_reflns_limit_k_max 13
_diffrn_reflns_limit_k_min -13
_diffrn_reflns_limit_l_max 16
_diffrn_reflns_limit_l_min -16
_diffrn_reflns_number 59642
_diffrn_reflns_point_group_measured_fraction_full 1.000
_diffrn_reflns_point_group_measured_fraction_max 0.988
_diffrn_reflns_theta_full 67.062
_diffrn_reflns_theta_max 67.679
_diffrn_reflns_theta_min 4.155
_diffrn_source 'sealed X-ray tube'
_diffrn_source_type 'SuperNova (Cu) X-ray Source'
_exptl_absorpt_coefficient_mu 32.529
_exptl_absorpt_correction_T_max 0.357
_exptl_absorpt_correction_T_min 0.016
_exptl_absorpt_correction_type gaussian
_exptl_absorpt_process_details
;
CrysAlisPro, Agilent Technologies,
Version 1.171.37.31 (release 14-01-2014 CrysAlis171 .NET)
(compiled Jan 14 2014,18:38:05)
Numerical absorption correction based on gaussian integration over
            a multifaceted crystal model
Empirical absorption correction using spherical harmonics,
 implemented in SCALE3 ABSPACK scaling algorithm.
;
_exptl_crystal_colour 'clear light yellow'
_exptl_crystal_colour_lustre clear
_exptl_crystal_colour_modifier light
_exptl_crystal_colour_primary yellow
_exptl_crystal_density_diffrn 3.016
_exptl_crystal_description plate
_exptl_crystal_F_000 1296
_exptl_crystal_recrystallization_method 'Crystallization from DCM.'
_exptl_crystal_size_max 0.2959
_exptl_crystal_size_mid 0.2544
_exptl_crystal_size_min 0.0383
_refine_diff_density_max 0.977
_refine_diff_density_min -2.096
_refine_diff_density_rms 0.213
_refine_ls_extinction_method none
_refine_ls_goodness_of_fit_ref 1.249
_refine_ls_hydrogen_treatment constr
_refine_ls_matrix_type full
_refine_ls_number_parameters 442
_refine_ls_number_reflns 5661
_refine_ls_number_restraints 6
_refine_ls_restrained_S_all 1.250
_refine_ls_R_factor_all 0.0269
_refine_ls_R_factor_gt 0.0264
_refine_ls_shift/su_max 0.003
_refine_ls_shift/su_mean 0.000
_refine_ls_structure_factor_coef Fsqd
_refine_ls_weighting_details 'w=1/[\s^2^(Fo^2^)+(0.0316P)^2^+11.5166P] where P=(Fo^2^+2Fc^2^)/3'
_refine_ls_weighting_scheme calc
_refine_ls_wR_factor_gt 0.0731
_refine_ls_wR_factor_ref 0.0743
_reflns_Friedel_coverage 0.000
_reflns_number_gt 5641
_reflns_number_total 5661
_reflns_threshold_expression 'I > 2\s(I)'
_cod_data_source_file c6dt02507b2.cif
_cod_data_source_block abs2
_cod_depositor_comments 'Adding full bibliography for 7039972--7039981.cif.'
_cod_database_code 7039972
_shelxl_version_number 2014/6
_chemical_oxdiff_formula F12Hg3Mo1P3O2Cl2C26H7
_shelx_space_group_comment
;
The symmetry employed for this shelxl refinement is uniquely defined
by the following loop, which should always be used as a source of
symmetry information in preference to the above space-group names.
They are only intended as comments.
;
_reflns_odcompleteness_completeness 99.98
_reflns_odcompleteness_iscentric 1
_reflns_odcompleteness_theta 66.97
_olex2_refinement_description
;
1. Fixed Uiso
 At 1.2 times of:
  All C(H) groups, All C(H,H) groups
2. Uiso/Uaniso restraints and constraints
Uanis(C3) \\sim Ueq: with sigma of 0.01 and sigma for terminal atoms of 0.002
3.a Secondary CH2 refined with riding coordinates:
 C26(H26A,H26B)
3.b Aromatic/amide H refined with riding coordinates:
 C1(H1), C2(H2), C3(H3), C4(H4), C5(H5)
;
_olex2_exptl_crystal_mounting_method 'mineral oil'
_olex2_submission_original_sample_id MF139
_olex2_submission_special_instructions 'No special instructions were received'

loop_
_space_group_symop_operation_xyz
'x, y, z'
'-x, -y, -z'

loop_
_atom_site_label
_atom_site_type_symbol
_atom_site_fract_x
_atom_site_fract_y
_atom_site_fract_z
_atom_site_U_iso_or_equiv
_atom_site_adp_type
_atom_site_occupancy
_atom_site_site_symmetry_order
_atom_site_calc_flag
_atom_site_refinement_flags_posn
_atom_site_refinement_flags_adp
C1 C 1.0593(7) 0.7186(7) 0.8939(6) 0.0293(16) Uani 1 1 d . .
H1 H 0.9979 0.6468 0.8561 0.035 Uiso 1 1 calc R .
C2 C 1.1750(9) 0.7277(9) 0.9662(7) 0.0400(19) Uani 1 1 d . .
H2 H 1.2040 0.6628 0.9850 0.048 Uiso 1 1 calc R .
C3 C 1.2421(9) 0.8544(9) 1.0069(6) 0.043(2) Uani 1 1 d . U
H3 H 1.3217 0.8863 1.0564 0.052 Uiso 1 1 calc R .
C4 C 1.1638(10) 0.9211(8) 0.9574(7) 0.045(2) Uani 1 1 d . .
H4 H 1.1830 1.0054 0.9686 0.054 Uiso 1 1 calc R .
C5 C 1.0516(8) 0.8379(8) 0.8880(7) 0.0371(18) Uani 1 1 d . .
H5 H 0.9841 0.8579 0.8457 0.045 Uiso 1 1 calc R .
C6 C 1.3585(7) 0.8883(7) 0.8502(6) 0.0272(15) Uani 1 1 d . .
C7 C 1.3509(8) 0.6408(8) 0.8424(6) 0.0348(18) Uani 1 1 d . .
C8 C 0.7757(6) 0.7896(6) 0.5126(6) 0.0192(13) Uani 1 1 d . .
C9 C 0.7978(6) 0.8915(6) 0.6143(5) 0.0168(12) Uani 1 1 d . .
C10 C 0.6984(6) 0.9159(6) 0.6590(5) 0.0197(13) Uani 1 1 d . .
C11 C 0.5815(6) 0.8448(7) 0.6086(6) 0.0214(13) Uani 1 1 d . .
C12 C 0.5623(6) 0.7404(6) 0.5087(6) 0.0232(14) Uani 1 1 d . .
C13 C 0.6588(6) 0.7175(7) 0.4617(5) 0.0228(14) Uani 1 1 d . .
C14 C 1.1481(6) 1.1183(6) 0.7770(5) 0.0185(13) Uani 1 1 d . .
C15 C 1.2403(6) 1.0940(6) 0.7218(6) 0.0227(14) Uani 1 1 d . .
C16 C 1.3534(6) 1.1764(6) 0.7712(5) 0.0205(13) Uani 1 1 d . .
C17 C 1.3784(6) 1.2792(6) 0.8699(5) 0.0222(14) Uani 1 1 d . .
C18 C 1.2882(6) 1.3018(6) 0.9240(5) 0.0220(14) Uani 1 1 d . .
C19 C 1.1749(6) 1.2197(6) 0.8765(5) 0.0213(13) Uani 1 1 d . .
C20 C 1.1731(6) 0.8086(6) 0.4115(5) 0.0157(12) Uani 1 1 d . .
C21 C 1.0537(6) 0.7309(6) 0.3572(5) 0.0194(13) Uani 1 1 d . .
C22 C 1.0303(6) 0.6462(6) 0.2496(5) 0.0174(12) Uani 1 1 d . .
C23 C 1.1205(6) 0.6310(6) 0.1962(5) 0.0205(13) Uani 1 1 d . .
C24 C 1.2368(6) 0.7039(6) 0.2483(5) 0.0192(13) Uani 1 1 d . .
C25 C 1.2616(6) 0.7926(6) 0.3557(5) 0.0200(13) Uani 1 1 d . .
C26 C 0.6586(11) 0.6058(9) 0.7435(9) 0.059(3) Uani 1 1 d . .
H26A H 0.5744 0.5726 0.6940 0.071 Uiso 1 1 calc R .
H26B H 0.6768 0.5564 0.7856 0.071 Uiso 1 1 calc R .
O1 O 1.4367(5) 0.9689(5) 0.8710(4) 0.0359(13) Uani 1 1 d . .
O2 O 1.4214(6) 0.5748(6) 0.8534(5) 0.0493(16) Uani 1 1 d . .
F1 F 0.7148(4) 1.0165(4) 0.7578(3) 0.0275(9) Uani 1 1 d . .
F2 F 0.4868(4) 0.8716(4) 0.6530(3) 0.0295(9) Uani 1 1 d . .
F3 F 0.4495(4) 0.6664(4) 0.4586(3) 0.0290(9) Uani 1 1 d . .
F4 F 0.6330(4) 0.6183(4) 0.3617(3) 0.0277(9) Uani 1 1 d . .
F5 F 1.4438(4) 1.1567(4) 0.7194(3) 0.0309(9) Uani 1 1 d . .
F6 F 1.4889(4) 1.3563(4) 0.9152(3) 0.0326(10) Uani 1 1 d . .
F7 F 1.3088(4) 1.4046(4) 1.0199(3) 0.0289(9) Uani 1 1 d . .
F8 F 1.0885(4) 1.2469(4) 0.9323(3) 0.0283(9) Uani 1 1 d . .
F9 F 0.9166(3) 0.5739(4) 0.1930(3) 0.0219(8) Uani 1 1 d . .
F10 F 1.0963(4) 0.5429(4) 0.0914(3) 0.0272(9) Uani 1 1 d . .
F11 F 1.3241(4) 0.6881(4) 0.1960(3) 0.0298(9) Uani 1 1 d . .
F12 F 1.3750(3) 0.8665(4) 0.4043(3) 0.0239(8) Uani 1 1 d . .
P1 P 1.10143(16) 0.75448(16) 0.64925(14) 0.0229(3) Uani 1 1 d . .
P2 P 1.26589(17) 0.66284(18) 0.64154(14) 0.0246(4) Uani 1 1 d . .
P3 P 1.10215(17) 0.56841(16) 0.64849(14) 0.0245(4) Uani 1 1 d . .
Cl1 Cl 0.6629(2) 0.7657(2) 0.83073(18) 0.0491(5) Uani 1 1 d . .
Cl2 Cl 0.76627(19) 0.5850(2) 0.66798(18) 0.0419(4) Uani 1 1 d . .
Mo1 Mo 1.22029(5) 0.75515(5) 0.82554(4) 0.02032(12) Uani 1 1 d . .
Hg1 Hg 0.91326(2) 0.74873(2) 0.43172(2) 0.01724(8) Uani 1 1 d . .
Hg2 Hg 0.97099(2) 1.00782(2) 0.70216(2) 0.01711(8) Uani 1 1 d . .
Hg3 Hg 1.21484(2) 0.94786(2) 0.56853(2) 0.01738(8) Uani 1 1 d . .

loop_
_atom_site_aniso_label
_atom_site_aniso_U_11
_atom_site_aniso_U_22
_atom_site_aniso_U_33
_atom_site_aniso_U_23
_atom_site_aniso_U_13
_atom_site_aniso_U_12
C1 0.040(4) 0.033(4) 0.017(3) 0.005(3) 0.020(3) 0.004(3)
C2 0.050(5) 0.052(5) 0.027(4) 0.025(4) 0.013(4) 0.003(4)
C3 0.056(5) 0.049(5) 0.015(3) -0.002(3) 0.021(3) -0.005(4)
C4 0.074(6) 0.029(4) 0.028(4) -0.001(3) 0.035(4) 0.001(4)
C5 0.047(5) 0.034(4) 0.040(5) 0.014(4) 0.030(4) 0.015(4)
C6 0.032(4) 0.029(4) 0.019(3) 0.010(3) 0.006(3) 0.005(3)
C7 0.043(4) 0.031(4) 0.021(4) 0.006(3) 0.001(3) 0.006(4)
C8 0.015(3) 0.025(3) 0.026(3) 0.016(3) 0.009(3) 0.007(2)
C9 0.021(3) 0.015(3) 0.013(3) 0.004(2) 0.006(2) 0.002(2)
C10 0.023(3) 0.021(3) 0.017(3) 0.007(3) 0.009(3) 0.007(3)
C11 0.017(3) 0.028(3) 0.026(4) 0.014(3) 0.013(3) 0.007(3)
C12 0.016(3) 0.021(3) 0.027(4) 0.009(3) -0.001(3) -0.003(2)
C13 0.025(3) 0.022(3) 0.016(3) 0.003(3) 0.005(3) 0.005(3)
C14 0.019(3) 0.013(3) 0.018(3) 0.005(3) 0.001(2) 0.001(2)
C15 0.024(3) 0.018(3) 0.026(4) 0.008(3) 0.009(3) 0.005(3)
C16 0.019(3) 0.025(3) 0.017(3) 0.007(3) 0.006(3) 0.002(3)
C17 0.022(3) 0.020(3) 0.019(3) 0.004(3) 0.005(3) -0.006(3)
C18 0.027(3) 0.013(3) 0.021(3) 0.006(3) 0.002(3) 0.002(3)
C19 0.024(3) 0.024(3) 0.019(3) 0.010(3) 0.011(3) 0.007(3)
C20 0.025(3) 0.016(3) 0.007(3) 0.003(2) 0.010(2) 0.007(2)
C21 0.020(3) 0.024(3) 0.024(3) 0.016(3) 0.011(3) 0.010(3)
C22 0.019(3) 0.017(3) 0.014(3) 0.005(2) 0.003(2) 0.002(2)
C23 0.025(3) 0.019(3) 0.017(3) 0.007(3) 0.005(3) 0.004(3)
C24 0.021(3) 0.023(3) 0.013(3) 0.004(3) 0.010(3) 0.007(3)
C25 0.020(3) 0.018(3) 0.021(3) 0.008(3) 0.005(3) -0.002(2)
C26 0.078(7) 0.037(5) 0.062(7) 0.005(5) 0.046(6) -0.009(5)
O1 0.030(3) 0.037(3) 0.032(3) 0.011(2) 0.003(2) -0.011(2)
O2 0.057(4) 0.055(4) 0.032(3) 0.019(3) 0.004(3) 0.024(3)
F1 0.031(2) 0.028(2) 0.020(2) 0.0033(17) 0.0131(17) 0.0014(17)
F2 0.0225(19) 0.035(2) 0.032(2) 0.0112(19) 0.0139(17) 0.0051(17)
F3 0.0188(19) 0.028(2) 0.033(2) 0.0083(18) 0.0055(17) -0.0019(16)
F4 0.0235(19) 0.024(2) 0.023(2) -0.0001(17) 0.0054(16) 0.0013(16)
F5 0.022(2) 0.031(2) 0.029(2) -0.0021(18) 0.0146(17) -0.0060(16)
F6 0.024(2) 0.031(2) 0.027(2) -0.0012(18) 0.0059(17) -0.0104(17)
F7 0.032(2) 0.025(2) 0.0159(19) -0.0044(16) 0.0069(16) -0.0017(17)
F8 0.025(2) 0.030(2) 0.024(2) 0.0034(17) 0.0107(16) 0.0033(16)
F9 0.0215(18) 0.0233(19) 0.0173(18) 0.0060(16) 0.0050(15) -0.0021(15)
F10 0.028(2) 0.028(2) 0.0167(19) 0.0010(16) 0.0075(16) -0.0012(16)
F11 0.024(2) 0.037(2) 0.024(2) 0.0046(18) 0.0142(17) -0.0024(17)
F12 0.0195(18) 0.027(2) 0.0215(19) 0.0070(16) 0.0053(15) -0.0021(15)
P1 0.0271(8) 0.0211(8) 0.0206(8) 0.0105(7) 0.0045(7) 0.0055(7)
P2 0.0268(8) 0.0300(9) 0.0185(8) 0.0095(7) 0.0100(7) 0.0072(7)
P3 0.0354(9) 0.0185(8) 0.0164(8) 0.0054(7) 0.0063(7) -0.0023(7)
Cl1 0.0725(15) 0.0327(10) 0.0424(12) 0.0154(9) 0.0181(11) 0.0115(10)
Cl2 0.0397(10) 0.0461(11) 0.0435(11) 0.0208(9) 0.0155(9) 0.0065(8)
Mo1 0.0263(3) 0.0200(3) 0.0130(2) 0.0056(2) 0.0058(2) 0.0000(2)
Hg1 0.01707(13) 0.01837(14) 0.01611(14) 0.00612(10) 0.00668(10) 0.00280(9)
Hg2 0.01641(13) 0.01738(14) 0.01636(14) 0.00595(11) 0.00505(10) 0.00179(10)
Hg3 0.01855(13) 0.01721(14) 0.01385(14) 0.00386(11) 0.00548(10) 0.00104(10)

loop_
_atom_type_symbol
_atom_type_description
_atom_type_scat_dispersion_real
_atom_type_scat_dispersion_imag
_atom_type_scat_source
C C 0.0181 0.0091 'International Tables Vol C Tables 4.2.6.8 and 6.1.1.4'
H H 0.0000 0.0000 'International Tables Vol C Tables 4.2.6.8 and 6.1.1.4'
O O 0.0492 0.0322 'International Tables Vol C Tables 4.2.6.8 and 6.1.1.4'
F F 0.0727 0.0534 'International Tables Vol C Tables 4.2.6.8 and 6.1.1.4'
P P 0.2955 0.4335 'International Tables Vol C Tables 4.2.6.8 and 6.1.1.4'
Cl Cl 0.3639 0.7018 'International Tables Vol C Tables 4.2.6.8 and 6.1.1.4'
Mo Mo -0.0483 2.7339 'International Tables Vol C Tables 4.2.6.8 and 6.1.1.4'
Hg Hg -4.2923 7.6849 'International Tables Vol C Tables 4.2.6.8 and 6.1.1.4'

loop_
_exptl_crystal_face_index_h
_exptl_crystal_face_index_k
_exptl_crystal_face_index_l
_exptl_crystal_face_perp_dist
_exptl_oxdiff_crystal_face_indexfrac_h
_exptl_oxdiff_crystal_face_indexfrac_k
_exptl_oxdiff_crystal_face_indexfrac_l
_exptl_oxdiff_crystal_face_x
_exptl_oxdiff_crystal_face_y
_exptl_oxdiff_crystal_face_z
-3 -6 0 0.1002 -2.9996 -5.9975 -0.0026 0.2205 0.9754 0.2924
4 -6 -1 0.1141 3.9998 -5.9979 -1.0023 0.8026 0.2364 0.5824
-3 7 -2 0.1141 -3.0000 6.9989 -1.9984 -0.9160 -0.3324 -0.2859
-7 0 0 0.0183 -6.9995 0.0010 -0.0007 -0.6225 0.7797 -0.1792
7 0 0 0.0199 6.9995 -0.0010 0.0007 0.6225 -0.7797 0.1792
-4 -6 4 0.1215 -3.9995 -5.9994 3.9989 0.2931 0.9238 -0.1764
-3 0 8 0.1263 -2.9997 -0.0037 8.0029 0.0563 0.0082 -0.9633
3 0 -8 0.1197 2.9997 0.0037 -8.0029 -0.0563 -0.0082 0.9633
2 -7 5 0.1432 2.0001 -7.0004 4.9995 0.9482 0.3216 -0.0721
4 6 -2 0.1054 3.9995 5.9983 -1.9981 -0.2123 -1.0053 -0.0452

loop_
_geom_angle_atom_site_label_1
_geom_angle_atom_site_label_2
_geom_angle_atom_site_label_3
_geom_angle
C2 C1 H1 126.0
C2 C1 C5 108.1(8)
C2 C1 Mo1 71.1(4)
C5 C1 H1 126.0
C5 C1 Mo1 72.0(4)
Mo1 C1 H1 122.6
C1 C2 H2 125.8
C1 C2 C3 108.5(8)
C1 C2 Mo1 74.1(4)
C3 C2 H2 125.8
C3 C2 Mo1 70.8(4)
Mo1 C2 H2 121.1
C2 C3 H3 126.6
C2 C3 Mo1 72.7(4)
C4 C3 C2 106.9(8)
C4 C3 H3 126.6
C4 C3 Mo1 72.6(4)
Mo1 C3 H3 120.0
C3 C4 H4 125.9
C3 C4 Mo1 71.4(5)
C5 C4 C3 108.2(8)
C5 C4 H4 125.9
C5 C4 Mo1 73.8(4)
Mo1 C4 H4 120.6
C1 C5 H5 125.8
C1 C5 Mo1 72.8(4)
C4 C5 C1 108.3(8)
C4 C5 H5 125.8
C4 C5 Mo1 70.8(5)
Mo1 C5 H5 122.2
O1 C6 Mo1 175.4(6)
O2 C7 Mo1 177.5(8)
C9 C8 Hg1 121.8(5)
C13 C8 C9 119.2(6)
C13 C8 Hg1 118.9(5)
C8 C9 Hg2 123.5(5)
C10 C9 C8 117.7(6)
C10 C9 Hg2 118.7(5)
C11 C10 C9 123.4(6)
F1 C10 C9 119.9(6)
F1 C10 C11 116.7(6)
C10 C11 C12 118.2(6)
F2 C11 C10 122.1(6)
F2 C11 C12 119.7(6)
C13 C12 C11 119.0(6)
F3 C12 C11 119.6(6)
F3 C12 C13 121.4(6)
C8 C13 C12 122.4(6)
F4 C13 C8 121.0(6)
F4 C13 C12 116.6(6)
C15 C14 Hg2 119.9(5)
C19 C14 C15 118.8(6)
C19 C14 Hg2 121.2(5)
C14 C15 Hg3 124.2(5)
C16 C15 C14 118.0(6)
C16 C15 Hg3 117.8(5)
C17 C16 C15 122.8(6)
F5 C16 C15 119.4(6)
F5 C16 C17 117.7(6)
C16 C17 C18 118.9(6)
F6 C17 C16 121.2(6)
F6 C17 C18 119.9(6)
C17 C18 C19 119.1(6)
F7 C18 C17 120.2(6)
F7 C18 C19 120.7(6)
C14 C19 C18 122.4(6)
F8 C19 C14 120.7(6)
F8 C19 C18 116.9(6)
C21 C20 Hg3 121.6(4)
C25 C20 C21 118.7(6)
C25 C20 Hg3 119.6(5)
C20 C21 Hg1 122.0(5)
C22 C21 C20 118.0(6)
C22 C21 Hg1 119.9(5)
C23 C22 C21 122.2(6)
F9 C22 C21 120.3(6)
F9 C22 C23 117.5(5)
C24 C23 C22 120.3(6)
F10 C23 C22 120.8(6)
F10 C23 C24 118.9(6)
C23 C24 C25 118.7(6)
F11 C24 C23 119.9(6)
F11 C24 C25 121.4(6)
C20 C25 C24 122.1(6)
F12 C25 C20 120.2(6)
F12 C25 C24 117.7(6)
H26A C26 H26B 107.8
Cl1 C26 H26A 109.0
Cl1 C26 H26B 109.0
Cl1 C26 Cl2 113.0(5)
Cl2 C26 H26A 109.0
Cl2 C26 H26B 109.0
P2 P1 P3 60.13(8)
P2 P1 Mo1 66.77(7)
P3 P1 Mo1 65.58(7)
P1 P2 P3 60.05(8)
P1 P2 Mo1 63.32(7)
P3 P2 Mo1 64.21(6)
P1 P3 P2 59.82(8)
P1 P3 Mo1 63.97(6)
P2 P3 Mo1 66.04(7)
C1 Mo1 P1 102.8(2)
C1 Mo1 P2 136.38(19)
C1 Mo1 P3 86.78(19)
C2 Mo1 C1 34.8(3)
C2 Mo1 C5 58.6(3)
C2 Mo1 P1 137.6(2)
C2 Mo1 P2 150.6(2)
C2 Mo1 P3 108.9(2)
C3 Mo1 C1 59.5(3)
C3 Mo1 C2 36.5(3)
C3 Mo1 C4 35.9(4)
C3 Mo1 C5 59.3(3)
C3 Mo1 P1 141.8(3)
C3 Mo1 P2 163.2(2)
C3 Mo1 P3 144.5(2)
C4 Mo1 C1 59.1(3)
C4 Mo1 C2 59.6(3)
C4 Mo1 C5 35.4(3)
C4 Mo1 P1 106.0(3)
C4 Mo1 P2 149.1(2)
C4 Mo1 P3 135.1(3)
C5 Mo1 C1 35.2(3)
C5 Mo1 P1 86.4(2)
C5 Mo1 P2 135.7(2)
C5 Mo1 P3 100.0(2)
C6 Mo1 C1 142.9(3)
C6 Mo1 C2 122.5(3)
C6 Mo1 C3 87.9(3)
C6 Mo1 C4 84.3(3)
C6 Mo1 C5 114.5(3)
C6 Mo1 C7 88.6(3)
C6 Mo1 P1 92.2(2)
C6 Mo1 P2 78.5(2)
C6 Mo1 P3 127.6(2)
C7 Mo1 C1 109.0(3)
C7 Mo1 C2 83.3(3)
C7 Mo1 C3 93.5(3)
C7 Mo1 C4 129.0(3)
C7 Mo1 C5 141.6(3)
C7 Mo1 P1 124.7(2)
C7 Mo1 P2 76.4(2)
C7 Mo1 P3 87.2(2)
P1 Mo1 P2 49.91(6)
P1 Mo1 P3 50.45(6)
P3 Mo1 P2 49.75(6)
C21 Hg1 C8 173.4(3)
C14 Hg2 C9 174.9(3)
C20 Hg3 C15 174.4(3)

loop_
_geom_bond_atom_site_label_1
_geom_bond_atom_site_label_2
_geom_bond_distance
C1 H1 0.9300
C1 C2 1.394(12)
C1 C5 1.417(11)
C1 Mo1 2.349(7)
C2 H2 0.9300
C2 C3 1.440(13)
C2 Mo1 2.310(8)
C3 H3 0.9300
C3 C4 1.415(14)
C3 Mo1 2.285(7)
C4 H4 0.9300
C4 C5 1.411(13)
C4 Mo1 2.300(8)
C5 H5 0.9300
C5 Mo1 2.339(8)
C6 O1 1.148(9)
C6 Mo1 2.008(8)
C7 O2 1.132(10)
C7 Mo1 2.020(8)
C8 C9 1.391(9)
C8 C13 1.372(9)
C8 Hg1 2.091(6)
C9 C10 1.391(9)
C9 Hg2 2.085(6)
C10 C11 1.368(10)
C10 F1 1.367(8)
C11 C12 1.392(10)
C11 F2 1.342(7)
C12 C13 1.379(10)
C12 F3 1.344(7)
C13 F4 1.360(8)
C14 C15 1.409(10)
C14 C19 1.365(9)
C14 Hg2 2.084(6)
C15 C16 1.389(9)
C15 Hg3 2.075(7)
C16 C17 1.367(9)
C16 F5 1.362(8)
C17 C18 1.380(10)
C17 F6 1.340(7)
C18 C19 1.389(10)
C18 F7 1.348(8)
C19 F8 1.360(8)
C20 C21 1.421(9)
C20 C25 1.384(9)
C20 Hg3 2.063(6)
C21 C22 1.381(9)
C21 Hg1 2.070(6)
C22 C23 1.379(9)
C22 F9 1.351(7)
C23 C24 1.371(9)
C23 F10 1.362(8)
C24 C25 1.390(9)
C24 F11 1.340(7)
C25 F12 1.349(7)
C26 H26A 0.9700
C26 H26B 0.9700
C26 Cl1 1.744(10)
C26 Cl2 1.760(9)
P1 P2 2.140(2)
P1 P3 2.145(2)
P1 Mo1 2.4996(17)
P2 P3 2.147(3)
P2 Mo1 2.5707(18)
P3 Mo1 2.5329(17)

loop_
_geom_torsion_atom_site_label_1
_geom_torsion_atom_site_label_2
_geom_torsion_atom_site_label_3
_geom_torsion_atom_site_label_4
_geom_torsion
C1 C2 C3 C4 0.1(9)
C1 C2 C3 Mo1 -65.0(6)
C2 C1 C5 C4 0.1(9)
C2 C1 C5 Mo1 62.4(5)
C2 C3 C4 C5 0.0(9)
C2 C3 C4 Mo1 -65.1(5)
C3 C4 C5 C1 0.0(9)
C3 C4 C5 Mo1 -63.6(5)
C5 C1 C2 C3 -0.1(9)
C5 C1 C2 Mo1 -62.9(5)
C8 C9 C10 C11 0.3(10)
C8 C9 C10 F1 -178.8(6)
C9 C8 C13 C12 -1.5(10)
C9 C8 C13 F4 179.0(6)
C9 C10 C11 C12 2.0(10)
C9 C10 C11 F2 -179.1(6)
C10 C11 C12 C13 -4.0(10)
C10 C11 C12 F3 178.0(6)
C11 C12 C13 C8 3.9(11)
C11 C12 C13 F4 -176.7(6)
C13 C8 C9 C10 -0.6(9)
C13 C8 C9 Hg2 179.2(5)
C14 C15 C16 C17 -0.2(10)
C14 C15 C16 F5 -179.1(6)
C15 C14 C19 C18 1.9(10)
C15 C14 C19 F8 179.7(6)
C15 C16 C17 C18 0.8(11)
C15 C16 C17 F6 179.7(6)
C16 C17 C18 C19 -0.1(10)
C16 C17 C18 F7 -178.0(6)
C17 C18 C19 C14 -1.3(10)
C17 C18 C19 F8 -179.2(6)
C19 C14 C15 C16 -1.1(10)
C19 C14 C15 Hg3 -178.3(5)
C20 C21 C22 C23 3.2(9)
C20 C21 C22 F9 -177.3(5)
C21 C20 C25 C24 0.4(10)
C21 C20 C25 F12 178.7(5)
C21 C22 C23 C24 -2.2(10)
C21 C22 C23 F10 177.3(6)
C22 C23 C24 C25 0.3(10)
C22 C23 C24 F11 179.7(6)
C23 C24 C25 C20 0.6(10)
C23 C24 C25 F12 -177.7(6)
C25 C20 C21 C22 -2.3(9)
C25 C20 C21 Hg1 -178.9(5)
F1 C10 C11 C12 -178.9(6)
F1 C10 C11 F2 0.0(9)
F2 C11 C12 C13 177.1(6)
F2 C11 C12 F3 -0.9(10)
F3 C12 C13 C8 -178.2(6)
F3 C12 C13 F4 1.3(10)
F5 C16 C17 C18 179.7(6)
F5 C16 C17 F6 -1.4(10)
F6 C17 C18 C19 -179.0(6)
F6 C17 C18 F7 3.1(10)
F7 C18 C19 C14 176.6(6)
F7 C18 C19 F8 -1.3(9)
F9 C22 C23 C24 178.3(6)
F9 C22 C23 F10 -2.2(9)
F10 C23 C24 C25 -179.3(6)
F10 C23 C24 F11 0.1(9)
F11 C24 C25 C20 -178.8(6)
F11 C24 C25 F12 2.9(9)
Mo1 C1 C2 C3 62.9(5)
Mo1 C1 C5 C4 -62.3(5)
Mo1 C2 C3 C4 65.1(5)
Mo1 C3 C4 C5 65.1(5)
Mo1 C4 C5 C1 63.6(5)
Hg1 C8 C9 C10 176.3(5)
Hg1 C8 C9 Hg2 -4.0(8)
Hg1 C8 C13 C12 -178.5(5)
Hg1 C8 C13 F4 2.1(9)
Hg1 C21 C22 C23 179.9(5)
Hg1 C21 C22 F9 -0.7(8)
Hg2 C9 C10 C11 -179.5(5)
Hg2 C9 C10 F1 1.5(8)
Hg2 C14 C15 C16 174.9(5)
Hg2 C14 C15 Hg3 -2.2(8)
Hg2 C14 C19 C18 -174.1(5)
Hg2 C14 C19 F8 3.7(9)
Hg3 C15 C16 C17 177.2(5)
Hg3 C15 C16 F5 -1.8(8)
Hg3 C20 C21 C22 175.4(5)
Hg3 C20 C21 Hg1 -1.2(7)
Hg3 C20 C25 C24 -177.3(5)
Hg3 C20 C25 F12 1.0(8)
